data_4084808
loop_
_publ_author_name
'Plotzitzka, Jacqueline'
'Kleeberg, Christian'

_publ_section_title
;
 CuI-Catalyzed Conjugate Addition of Silyl Boronic Esters: Retracing
 Catalytic Cycles Using Isolated Copper and Boron Enolate Intermediates
;
_journal_issue 23
_journal_name_full Organometallics
_journal_page_first 6915
_journal_paper_doi 10.1021/om500989w
_journal_volume 33
_journal_year 2014
_chemical_formula_moiety 'C41 H55 Cu N2 O Si, 0.5(C5 H12)'
_chemical_formula_sum 'C43.5 H61 Cu N2 O Si'
_chemical_formula_weight 719.59
_space_group_IT_number 15
_symmetry_cell_setting monoclinic
_symmetry_Int_Tables_number 15
_symmetry_space_group_name_Hall '-C 2yc'
_symmetry_space_group_name_H-M 'C 1 2/c 1'
_atom_sites_solution_hydrogens geom
_atom_sites_solution_primary direct
_atom_sites_solution_secondary difmap
_audit_creation_method SHELXL-97
_cell_angle_alpha 90.00
_cell_angle_beta 112.052(5)
_cell_angle_gamma 90.00
_cell_formula_units_Z 8
_cell_length_a 36.8163(16)
_cell_length_b 15.2284(5)
_cell_length_c 16.0790(6)
_cell_measurement_reflns_used 15194
_cell_measurement_temperature 100(2)
_cell_measurement_theta_max 75.9936
_cell_measurement_theta_min 3.1753
_cell_volume 8355.3(6)
_computing_cell_refinement
;
CrysAlisPro, Oxford Diffraction Ltd.,
Version 1.171.34.40 (release 27-08-2010 CrysAlis171 .NET)
(compiled Aug 27 2010,11:50:40)
;
_computing_data_collection
;
CrysAlisPro, Oxford Diffraction Ltd.,
Version 1.171.34.40 (release 27-08-2010 CrysAlis171 .NET)
(compiled Aug 27 2010,11:50:40)
;
_computing_data_reduction
;
CrysAlisPro, Oxford Diffraction Ltd.,
Version 1.171.34.40 (release 27-08-2010 CrysAlis171 .NET)
(compiled Aug 27 2010,11:50:40)
;
_computing_molecular_graphics
;
 Diamond 3.2i, K. Brandenburg, Crystal Impact GbR, Bonn, Germany.
;
_computing_publication_material
;
 WinGX v1.70.01 (L. J. Farrugia, J. Appl. Cryst., 1999, 32, 837-838.)
;
_computing_structure_refinement
;
 SHELXS-97 (G. M. Sheldrick, Acta Cryst. (2008). A64, 122-122)'
;
_diffrn_ambient_temperature 100(2)
_diffrn_detector_area_resol_mean 10.3543
_diffrn_measured_fraction_theta_full 0.999
_diffrn_measured_fraction_theta_max 0.999
_diffrn_measurement_device_type 'Oxford Diffraction, Xcalibur, Atlas, Nova'
_diffrn_measurement_method \w-scan
_diffrn_radiation_monochromator mirror
_diffrn_radiation_source 'Nova (Cu) X-ray Source'
_diffrn_radiation_type CuK\a
_diffrn_radiation_wavelength 1.54184
_diffrn_reflns_av_R_equivalents 0.0779
_diffrn_reflns_av_sigmaI/netI 0.0339
_diffrn_reflns_limit_h_max 44
_diffrn_reflns_limit_h_min -44
_diffrn_reflns_limit_k_max 17
_diffrn_reflns_limit_k_min -18
_diffrn_reflns_limit_l_max 19
_diffrn_reflns_limit_l_min -19
_diffrn_reflns_number 71228
_diffrn_reflns_theta_full 69.99
_diffrn_reflns_theta_max 69.99
_diffrn_reflns_theta_min 3.18
_exptl_absorpt_coefficient_mu 1.249
_exptl_absorpt_correction_T_max 1.00000
_exptl_absorpt_correction_T_min 0.35972
_exptl_absorpt_correction_type multi-scan
_exptl_absorpt_process_details
;
CrysAlisPro, Oxford Diffraction Ltd.,
Version 1.171.34.40 (release 27-08-2010 CrysAlis171 .NET)
(compiled Aug 27 2010,11:50:40)
Empirical absorption correction using spherical harmonics,
 implemented in SCALE3 ABSPACK scaling algorithm.
;
_exptl_crystal_colour colourless
_exptl_crystal_density_diffrn 1.144
_exptl_crystal_density_method 'not measured'
_exptl_crystal_description needle
_exptl_crystal_F_000 3096
_exptl_crystal_recrystallization_method
;
  Crystallised from a solution in PhMe layered with n-pentan at -20 deg C.
;
_exptl_crystal_size_max 0.32
_exptl_crystal_size_mid 0.07
_exptl_crystal_size_min 0.05
_refine_diff_density_max 0.888
_refine_diff_density_min -0.605
_refine_diff_density_rms 0.056
_refine_ls_extinction_method none
_refine_ls_goodness_of_fit_ref 1.131
_refine_ls_hydrogen_treatment constr
_refine_ls_matrix_type full
_refine_ls_number_parameters 470
_refine_ls_number_reflns 7925
_refine_ls_number_restraints 37
_refine_ls_restrained_S_all 1.145
_refine_ls_R_factor_all 0.0762
_refine_ls_R_factor_gt 0.0568
_refine_ls_shift/su_max 0.001
_refine_ls_shift/su_mean 0.000
_refine_ls_structure_factor_coef Fsqd
_refine_ls_weighting_details 'calc w=1/[\s^2^(Fo^2^)+(0.0804P)^2^+4.3653P] where P=(Fo^2^+2Fc^2^)/3'
_refine_ls_weighting_scheme calc
_refine_ls_wR_factor_gt 0.1445
_refine_ls_wR_factor_ref 0.1564
_reflns_number_gt 6127
_reflns_number_total 7925
_reflns_threshold_expression I>2\s(I)
_cod_data_source_file om500989w_si_002.cif
_cod_data_source_block ck3ck
_cod_depositor_comments 'Adding full bibliography for 4084808--4084813.cif.'
_cod_original_sg_symbol_H-M C2/c
_cod_database_code 4084808

loop_
_symmetry_equiv_pos_as_xyz
'x, y, z'
'-x, y, -z+1/2'
'x+1/2, y+1/2, z'
'-x+1/2, y+1/2, -z+1/2'
'-x, -y, -z'
'x, -y, z-1/2'
'-x+1/2, -y+1/2, -z'
'x+1/2, -y+1/2, z-1/2'

loop_
_atom_site_label
_atom_site_type_symbol
_atom_site_fract_x
_atom_site_fract_y
_atom_site_fract_z
_atom_site_U_iso_or_equiv
_atom_site_adp_type
_atom_site_occupancy
_atom_site_symmetry_multiplicity
_atom_site_calc_flag
_atom_site_refinement_flags
C1 C 0.18264(8) 0.45867(17) 1.05280(18) 0.0372(6) Uani 1 1 d .
C2 C 0.17859(8) 0.52461(18) 1.17576(17) 0.0381(6) Uani 1 1 d .
H2 H 0.1680 0.5538 1.2138 0.046 Uiso 1 1 calc R
C3 C 0.21598(8) 0.50011(17) 1.19611(17) 0.0377(6) Uani 1 1 d .
H3 H 0.2371 0.5089 1.2518 0.045 Uiso 1 1 calc R
C4 C 0.11749(8) 0.51541(18) 1.03563(18) 0.0393(6) Uani 1 1 d .
C5 C 0.10763(8) 0.59383(18) 0.98790(19) 0.0408(6) Uani 1 1 d .
C6 C 0.06793(9) 0.6082(2) 0.9372(2) 0.0477(7) Uani 1 1 d .
H6 H 0.0600 0.6614 0.9044 0.057 Uiso 1 1 calc R
C7 C 0.04024(9) 0.5467(2) 0.9341(2) 0.0545(8) Uani 1 1 d .
H7 H 0.0134 0.5576 0.8987 0.065 Uiso 1 1 calc R
C8 C 0.05066(10) 0.4698(2) 0.9812(2) 0.0574(8) Uani 1 1 d .
H8 H 0.0310 0.4281 0.9782 0.069 Uiso 1 1 calc R
C9 C 0.08978(9) 0.4517(2) 1.0335(2) 0.0490(7) Uani 1 1 d .
C10 C 0.13804(9) 0.66104(19) 0.9871(2) 0.0445(6) Uani 1 1 d .
H10 H 0.1635 0.6453 1.0358 0.053 Uiso 1 1 calc R
C11 C 0.14349(11) 0.6555(2) 0.8967(2) 0.0567(8) Uani 1 1 d .
H11A H 0.1511 0.5956 0.8879 0.085 Uiso 1 1 calc R
H11B H 0.1640 0.6966 0.8970 0.085 Uiso 1 1 calc R
H11C H 0.1188 0.6707 0.8478 0.085 Uiso 1 1 calc R
C12 C 0.12762(10) 0.7543(2) 1.0041(2) 0.0523(7) Uani 1 1 d .
H12A H 0.1039 0.7731 0.9542 0.078 Uiso 1 1 calc R
H12B H 0.1493 0.7938 1.0087 0.078 Uiso 1 1 calc R
H12C H 0.1229 0.7560 1.0601 0.078 Uiso 1 1 calc R
C13 C 0.10130(11) 0.3649(2) 1.0821(3) 0.0707(11) Uani 1 1 d .
H13 H 0.1287 0.3706 1.1271 0.085 Uiso 1 1 calc R
C14 C 0.10101(14) 0.2920(2) 1.0160(4) 0.0870(14) Uani 1 1 d .
H14A H 0.0742 0.2832 0.9728 0.131 Uiso 1 1 calc R
H14B H 0.1107 0.2374 1.0490 0.131 Uiso 1 1 calc R
H14C H 0.1179 0.3089 0.9840 0.131 Uiso 1 1 calc R
C15 C 0.07447(15) 0.3403(3) 1.1329(3) 0.0885(15) Uani 1 1 d .
H15A H 0.0751 0.3874 1.1748 0.133 Uiso 1 1 calc R
H15B H 0.0838 0.2856 1.1661 0.133 Uiso 1 1 calc R
H15C H 0.0476 0.3323 1.0898 0.133 Uiso 1 1 calc R
C16 C 0.25351(8) 0.42691(18) 1.11249(18) 0.0403(6) Uani 1 1 d .
C17 C 0.26687(9) 0.3430(2) 1.1456(2) 0.0476(7) Uani 1 1 d .
C18 C 0.30009(10) 0.3118(2) 1.1312(2) 0.0592(9) Uani 1 1 d .
H18 H 0.3098 0.2546 1.1511 0.071 Uiso 1 1 calc R
C19 C 0.31867(11) 0.3628(3) 1.0889(2) 0.0611(9) Uani 1 1 d .
H19 H 0.3408 0.3403 1.0793 0.073 Uiso 1 1 calc R
C20 C 0.30554(10) 0.4462(2) 1.0602(2) 0.0562(8) Uani 1 1 d .
H20 H 0.3194 0.4814 1.0332 0.067 Uiso 1 1 calc R
C21 C 0.27227(9) 0.4797(2) 1.07020(19) 0.0443(6) Uani 1 1 d .
C22 C 0.24747(10) 0.2875(2) 1.1957(2) 0.0568(8) Uani 1 1 d .
H22 H 0.2265 0.3236 1.2047 0.068 Uiso 1 1 calc R
C23 C 0.2283(2) 0.2063(3) 1.1411(3) 0.117(2) Uani 1 1 d .
H23A H 0.2077 0.2246 1.0847 0.176 Uiso 1 1 calc R
H23B H 0.2169 0.1703 1.1756 0.176 Uiso 1 1 calc R
H23C H 0.2481 0.1721 1.1281 0.176 Uiso 1 1 calc R
C24 C 0.27703(11) 0.2605(2) 1.2879(2) 0.0606(9) Uani 1 1 d .
H24A H 0.2968 0.2217 1.2804 0.091 Uiso 1 1 calc R
H24B H 0.2634 0.2295 1.3211 0.091 Uiso 1 1 calc R
H24C H 0.2898 0.3130 1.3214 0.091 Uiso 1 1 calc R
C25 C 0.25785(10) 0.5707(2) 1.0347(2) 0.0487(7) Uani 1 1 d .
H25 H 0.2339 0.5836 1.0479 0.058 Uiso 1 1 calc R
C26 C 0.24646(13) 0.5740(3) 0.9324(2) 0.0651(10) Uani 1 1 d .
H26A H 0.2696 0.5615 0.9180 0.098 Uiso 1 1 calc R
H26B H 0.2364 0.6326 0.9102 0.098 Uiso 1 1 calc R
H26C H 0.2262 0.5300 0.9038 0.098 Uiso 1 1 calc R
C27 C 0.28877(12) 0.6398(3) 1.0820(3) 0.0717(10) Uani 1 1 d .
H27A H 0.2958 0.6355 1.1470 0.107 Uiso 1 1 calc R
H27B H 0.2783 0.6984 1.0615 0.107 Uiso 1 1 calc R
H27C H 0.3121 0.6298 1.0680 0.107 Uiso 1 1 calc R
C28 C 0.11713(9) 0.3599(2) 0.77049(18) 0.0443(7) Uani 1 1 d .
C29 C 0.10658(9) 0.2940(2) 0.7127(2) 0.0504(7) Uani 1 1 d .
H29 H 0.1268 0.2584 0.7073 0.060 Uiso 1 1 calc R
C30 C 0.06474(9) 0.2710(3) 0.6547(2) 0.0571(8) Uani 1 1 d .
H30 H 0.0603 0.2870 0.5914 0.069 Uiso 1 1 calc R
C31 C 0.03541(10) 0.3234(3) 0.6828(3) 0.0725(11) Uani 1 1 d .
H31A H 0.0092 0.3211 0.6340 0.087 Uiso 1 1 calc R
H31B H 0.0334 0.2960 0.7368 0.087 Uiso 1 1 calc R
C32 C 0.04770(12) 0.4168(3) 0.7027(3) 0.0808(14) Uani 1 1 d .
H32A H 0.0279 0.4488 0.7191 0.097 Uiso 1 1 calc R
H32B H 0.0490 0.4447 0.6482 0.097 Uiso 1 1 calc R
C33 C 0.08734(11) 0.4238(3) 0.7787(2) 0.0618(9) Uani 1 1 d .
H33A H 0.0974 0.4843 0.7803 0.074 Uiso 1 1 calc R
H33B H 0.0841 0.4132 0.8362 0.074 Uiso 1 1 calc R
C34 C 0.06087(17) 0.1214(4) 0.7768(3) 0.0959(15) Uani 1 1 d .
H34A H 0.0553 0.0589 0.7800 0.144 Uiso 1 1 calc R
H34B H 0.0428 0.1565 0.7952 0.144 Uiso 1 1 calc R
H34C H 0.0879 0.1338 0.8170 0.144 Uiso 1 1 calc R
C35 C 0.00325(12) 0.1276(4) 0.5767(4) 0.1011(17) Uani 1 1 d .
H35A H 0.0011 0.1433 0.5160 0.152 Uiso 1 1 calc R
H35B H -0.0155 0.1624 0.5930 0.152 Uiso 1 1 calc R
H35C H -0.0026 0.0650 0.5788 0.152 Uiso 1 1 calc R
C36 C 0.08895(10) 0.0788(2) 0.6268(2) 0.0534(8) Uani 1 1 d .
C37 C 0.07893(13) 0.0367(3) 0.5454(3) 0.0730(11) Uani 1 1 d .
H37 H 0.0538 0.0474 0.5004 0.088 Uiso 1 1 calc R
C38 C 0.10388(15) -0.0203(3) 0.5266(3) 0.0844(13) Uani 1 1 d .
H38 H 0.0956 -0.0482 0.4696 0.101 Uiso 1 1 calc R
C39 C 0.14019(13) -0.0369(2) 0.5888(3) 0.0665(10) Uani 1 1 d .
H39 H 0.1571 -0.0774 0.5764 0.080 Uiso 1 1 calc R
C40 C 0.15183(13) 0.0052(3) 0.6684(3) 0.0825(13) Uani 1 1 d .
H40 H 0.1774 -0.0043 0.7117 0.099 Uiso 1 1 calc R
C41 C 0.12644(13) 0.0622(3) 0.6869(3) 0.0827(13) Uani 1 1 d .
H41 H 0.1352 0.0909 0.7435 0.099 Uiso 1 1 calc R
N1 N 0.15846(6) 0.49839(14) 1.08744(14) 0.0358(5) Uani 1 1 d .
N2 N 0.21809(6) 0.45968(14) 1.12094(14) 0.0354(5) Uani 1 1 d .
O1 O 0.15484(6) 0.37650(13) 0.82138(12) 0.0431(4) Uani 1 1 d .
Si1 Si 0.05435(3) 0.15070(8) 0.65809(7) 0.0642(3) Uani 1 1 d .
Cu1 Cu 0.168824(12) 0.41679(3) 0.93596(2) 0.03862(14) Uani 1 1 d .
C42 C 0.0922(2) 0.8846(7) 0.7735(8) 0.105(3) Uani 0.50 1 d PDU
H42A H 0.0926 0.9201 0.8247 0.158 Uiso 0.50 1 calc PR
H42B H 0.1093 0.9115 0.7464 0.158 Uiso 0.50 1 calc PR
H42C H 0.1016 0.8252 0.7941 0.158 Uiso 0.50 1 calc PR
C43 C 0.0500(3) 0.8799(10) 0.7033(7) 0.145(5) Uani 0.50 1 d PDU
H43A H 0.0411 0.9392 0.6792 0.173 Uiso 0.50 1 calc PR
H43B H 0.0491 0.8415 0.6529 0.173 Uiso 0.50 1 calc PR
C44 C 0.0229(2) 0.8430(13) 0.7478(9) 0.180(8) Uani 0.50 1 d PDU
H44A H 0.0268 0.8757 0.8038 0.216 Uiso 0.50 1 calc PR
H44B H 0.0290 0.7804 0.7632 0.216 Uiso 0.50 1 calc PR
C45 C -0.0201(3) 0.8526(8) 0.6814(7) 0.140(5) Uani 0.50 1 d PDU
H45A H -0.0231 0.9070 0.6456 0.168 Uiso 0.50 1 calc PR
H45B H -0.0274 0.8020 0.6397 0.168 Uiso 0.50 1 calc PR
C46 C -0.0466(3) 0.8564(10) 0.7358(9) 0.131(5) Uani 0.50 1 d PDU
H46A H -0.0304 0.8633 0.7996 0.197 Uiso 0.50 1 calc PR
H46B H -0.0617 0.8019 0.7268 0.197 Uiso 0.50 1 calc PR
H46C H -0.0645 0.9064 0.7155 0.197 Uiso 0.50 1 calc PR

loop_
_atom_site_aniso_label
_atom_site_aniso_U_11
_atom_site_aniso_U_22
_atom_site_aniso_U_33
_atom_site_aniso_U_23
_atom_site_aniso_U_13
_atom_site_aniso_U_12
C1 0.0369(14) 0.0307(13) 0.0372(13) 0.0032(10) 0.0060(11) -0.0010(11)
C2 0.0411(14) 0.0378(14) 0.0329(13) -0.0030(10) 0.0110(11) -0.0078(11)
C3 0.0395(14) 0.0371(14) 0.0310(12) -0.0011(10) 0.0071(11) -0.0051(11)
C4 0.0358(14) 0.0397(14) 0.0356(13) -0.0039(11) 0.0056(11) -0.0022(11)
C5 0.0381(14) 0.0375(15) 0.0414(14) -0.0011(11) 0.0087(12) -0.0007(11)
C6 0.0407(15) 0.0440(16) 0.0473(16) 0.0001(12) 0.0037(13) 0.0025(13)
C7 0.0382(16) 0.0560(19) 0.0552(18) -0.0040(15) 0.0014(14) -0.0023(14)
C8 0.0430(17) 0.056(2) 0.0595(19) -0.0028(15) 0.0035(15) -0.0177(15)
C9 0.0441(16) 0.0416(16) 0.0499(17) -0.0010(13) 0.0047(13) -0.0095(13)
C10 0.0420(15) 0.0408(15) 0.0454(15) 0.0061(12) 0.0103(13) -0.0009(12)
C11 0.069(2) 0.0428(17) 0.064(2) -0.0005(14) 0.0310(18) -0.0022(15)
C12 0.062(2) 0.0446(17) 0.0498(17) -0.0041(13) 0.0207(15) -0.0070(14)
C13 0.060(2) 0.052(2) 0.074(2) 0.0181(17) -0.0045(18) -0.0207(17)
C14 0.082(3) 0.040(2) 0.130(4) 0.011(2) 0.030(3) -0.0044(19)
C15 0.102(3) 0.077(3) 0.069(3) 0.017(2) 0.013(2) -0.032(3)
C16 0.0384(14) 0.0399(15) 0.0340(13) -0.0030(11) 0.0039(11) 0.0032(11)
C17 0.0440(16) 0.0423(16) 0.0401(14) 0.0008(12) -0.0029(12) 0.0057(13)
C18 0.057(2) 0.0518(19) 0.0491(18) -0.0040(14) -0.0030(15) 0.0222(16)
C19 0.0541(19) 0.077(2) 0.0499(18) -0.0023(16) 0.0168(16) 0.0227(18)
C20 0.0508(18) 0.069(2) 0.0501(18) -0.0011(15) 0.0207(15) 0.0093(16)
C21 0.0456(16) 0.0460(16) 0.0393(14) -0.0023(12) 0.0137(12) 0.0040(13)
C22 0.0559(19) 0.0411(16) 0.0561(19) 0.0121(14) 0.0011(15) 0.0005(14)
C23 0.157(5) 0.089(3) 0.069(3) 0.003(2) 0.000(3) -0.064(4)
C24 0.067(2) 0.0529(19) 0.0516(18) 0.0046(15) 0.0109(17) 0.0108(17)
C25 0.0550(18) 0.0456(17) 0.0514(17) 0.0012(13) 0.0268(15) 0.0001(14)
C26 0.081(3) 0.067(2) 0.055(2) 0.0130(16) 0.0333(19) 0.0153(19)
C27 0.074(3) 0.058(2) 0.089(3) -0.0075(19) 0.037(2) -0.0109(19)
C28 0.0446(16) 0.0513(17) 0.0329(13) 0.0006(12) 0.0100(12) 0.0121(13)
C29 0.0400(16) 0.0616(19) 0.0428(15) -0.0102(14) 0.0077(13) 0.0108(14)
C30 0.0428(16) 0.080(2) 0.0425(16) -0.0093(15) 0.0092(13) 0.0062(16)
C31 0.0434(18) 0.109(3) 0.058(2) -0.008(2) 0.0111(16) 0.021(2)
C32 0.056(2) 0.104(3) 0.064(2) -0.021(2) 0.0025(18) 0.040(2)
C33 0.057(2) 0.070(2) 0.0463(17) -0.0069(15) 0.0048(15) 0.0279(17)
C34 0.110(4) 0.118(4) 0.082(3) 0.002(3) 0.062(3) 0.001(3)
C35 0.050(2) 0.129(5) 0.119(4) -0.030(3) 0.027(3) -0.025(3)
C36 0.0516(18) 0.0565(19) 0.0522(17) -0.0114(14) 0.0195(15) -0.0182(15)
C37 0.077(3) 0.064(2) 0.064(2) -0.0200(18) 0.010(2) -0.005(2)
C38 0.114(4) 0.067(3) 0.061(2) -0.0202(19) 0.019(2) 0.012(2)
C39 0.082(3) 0.053(2) 0.074(2) -0.0013(17) 0.041(2) 0.0009(19)
C40 0.063(2) 0.091(3) 0.082(3) -0.025(2) 0.013(2) 0.009(2)
C41 0.074(3) 0.101(3) 0.062(2) -0.031(2) 0.014(2) 0.009(2)
N1 0.0346(11) 0.0324(11) 0.0352(11) 0.0010(9) 0.0073(9) -0.0023(9)
N2 0.0358(11) 0.0333(11) 0.0308(10) 0.0017(8) 0.0052(9) 0.0008(9)
O1 0.0416(10) 0.0478(11) 0.0343(9) -0.0017(8) 0.0077(8) 0.0083(9)
Si1 0.0511(5) 0.0829(7) 0.0643(6) -0.0093(5) 0.0281(5) -0.0098(5)
Cu1 0.0415(2) 0.0350(2) 0.0317(2) -0.00063(15) 0.00509(16) 0.00441(17)
C42 0.097(6) 0.075(5) 0.119(7) 0.022(5) 0.013(5) 0.006(5)
C43 0.203(10) 0.108(8) 0.130(8) 0.014(6) 0.071(8) 0.035(7)
C44 0.149(10) 0.178(11) 0.223(12) 0.007(9) 0.082(9) -0.052(8)
C45 0.160(9) 0.088(6) 0.149(9) 0.019(6) 0.031(7) -0.037(6)
C46 0.143(9) 0.119(8) 0.113(8) -0.011(6) 0.026(7) -0.026(7)

loop_
_atom_type_symbol
_atom_type_description
_atom_type_scat_dispersion_real
_atom_type_scat_dispersion_imag
_atom_type_scat_source
C C 0.0181 0.0091 'International Tables Vol C Tables 4.2.6.8 and 6.1.1.4'
H H 0.0000 0.0000 'International Tables Vol C Tables 4.2.6.8 and 6.1.1.4'
N N 0.0311 0.0180 'International Tables Vol C Tables 4.2.6.8 and 6.1.1.4'
O O 0.0492 0.0322 'International Tables Vol C Tables 4.2.6.8 and 6.1.1.4'
Si Si 0.2541 0.3302 'International Tables Vol C Tables 4.2.6.8 and 6.1.1.4'
Cu Cu -1.9646 0.5888 'International Tables Vol C Tables 4.2.6.8 and 6.1.1.4'

loop_
_geom_angle_atom_site_label_1
_geom_angle_atom_site_label_2
_geom_angle_atom_site_label_3
_geom_angle
N2 C1 N1 104.2(2)
N2 C1 Cu1 129.4(2)
N1 C1 Cu1 126.39(19)
C3 C2 N1 105.9(2)
C3 C2 H2 127.1
N1 C2 H2 127.1
C2 C3 N2 107.4(2)
C2 C3 H3 126.3
N2 C3 H3 126.3
C5 C4 C9 123.0(3)
C5 C4 N1 118.1(2)
C9 C4 N1 118.9(2)
C4 C5 C6 117.1(3)
C4 C5 C10 122.8(2)
C6 C5 C10 120.1(3)
C7 C6 C5 121.0(3)
C7 C6 H6 119.5
C5 C6 H6 119.5
C8 C7 C6 120.9(3)
C8 C7 H7 119.5
C6 C7 H7 119.5
C7 C8 C9 120.9(3)
C7 C8 H8 119.6
C9 C8 H8 119.6
C8 C9 C4 117.2(3)
C8 C9 C13 120.6(3)
C4 C9 C13 122.2(3)
C5 C10 C12 113.0(3)
C5 C10 C11 109.1(3)
C12 C10 C11 110.5(2)
C5 C10 H10 108.0
C12 C10 H10 108.0
C11 C10 H10 108.0
C10 C11 H11A 109.5
C10 C11 H11B 109.5
H11A C11 H11B 109.5
C10 C11 H11C 109.5
H11A C11 H11C 109.5
H11B C11 H11C 109.5
C10 C12 H12A 109.5
C10 C12 H12B 109.5
H12A C12 H12B 109.5
C10 C12 H12C 109.5
H12A C12 H12C 109.5
H12B C12 H12C 109.5
C9 C13 C14 110.3(3)
C9 C13 C15 111.9(4)
C14 C13 C15 110.5(3)
C9 C13 H13 108.0
C14 C13 H13 108.0
C15 C13 H13 108.0
C13 C14 H14A 109.5
C13 C14 H14B 109.5
H14A C14 H14B 109.5
C13 C14 H14C 109.5
H14A C14 H14C 109.5
H14B C14 H14C 109.5
C13 C15 H15A 109.5
C13 C15 H15B 109.5
H15A C15 H15B 109.5
C13 C15 H15C 109.5
H15A C15 H15C 109.5
H15B C15 H15C 109.5
C21 C16 C17 123.0(3)
C21 C16 N2 118.4(2)
C17 C16 N2 118.6(3)
C16 C17 C18 116.6(3)
C16 C17 C22 122.8(3)
C18 C17 C22 120.6(3)
C19 C18 C17 121.0(3)
C19 C18 H18 119.5
C17 C18 H18 119.5
C18 C19 C20 120.7(3)
C18 C19 H19 119.6
C20 C19 H19 119.6
C19 C20 C21 121.0(3)
C19 C20 H20 119.5
C21 C20 H20 119.5
C20 C21 C16 117.6(3)
C20 C21 C25 119.4(3)
C16 C21 C25 122.9(3)
C17 C22 C23 110.7(4)
C17 C22 C24 111.0(3)
C23 C22 C24 110.3(3)
C17 C22 H22 108.2
C23 C22 H22 108.2
C24 C22 H22 108.2
C22 C23 H23A 109.5
C22 C23 H23B 109.5
H23A C23 H23B 109.5
C22 C23 H23C 109.5
H23A C23 H23C 109.5
H23B C23 H23C 109.5
C22 C24 H24A 109.5
C22 C24 H24B 109.5
H24A C24 H24B 109.5
C22 C24 H24C 109.5
H24A C24 H24C 109.5
H24B C24 H24C 109.5
C21 C25 C27 110.6(3)
C21 C25 C26 110.4(3)
C27 C25 C26 111.3(3)
C21 C25 H25 108.1
C27 C25 H25 108.1
C26 C25 H25 108.1
C25 C26 H26A 109.5
C25 C26 H26B 109.5
H26A C26 H26B 109.5
C25 C26 H26C 109.5
H26A C26 H26C 109.5
H26B C26 H26C 109.5
C25 C27 H27A 109.5
C25 C27 H27B 109.5
H27A C27 H27B 109.5
C25 C27 H27C 109.5
H27A C27 H27C 109.5
H27B C27 H27C 109.5
C29 C28 O1 122.2(3)
C29 C28 C33 121.3(3)
O1 C28 C33 116.4(3)
C28 C29 C30 124.8(3)
C28 C29 H29 117.6
C30 C29 H29 117.6
C29 C30 C31 111.3(3)
C29 C30 Si1 112.3(2)
C31 C30 Si1 108.9(3)
C29 C30 H30 108.0
C31 C30 H30 108.0
Si1 C30 H30 108.0
C32 C31 C30 111.5(3)
C32 C31 H31A 109.3
C30 C31 H31A 109.3
C32 C31 H31B 109.3
C30 C31 H31B 109.3
H31A C31 H31B 108.0
C31 C32 C33 111.3(3)
C31 C32 H32A 109.4
C33 C32 H32A 109.4
C31 C32 H32B 109.4
C33 C32 H32B 109.4
H32A C32 H32B 108.0
C28 C33 C32 113.3(3)
C28 C33 H33A 108.9
C32 C33 H33A 108.9
C28 C33 H33B 108.9
C32 C33 H33B 108.9
H33A C33 H33B 107.7
Si1 C34 H34A 109.5
Si1 C34 H34B 109.5
H34A C34 H34B 109.5
Si1 C34 H34C 109.5
H34A C34 H34C 109.5
H34B C34 H34C 109.5
Si1 C35 H35A 109.5
Si1 C35 H35B 109.5
H35A C35 H35B 109.5
Si1 C35 H35C 109.5
H35A C35 H35C 109.5
H35B C35 H35C 109.5
C37 C36 C41 114.9(4)
C37 C36 Si1 123.9(3)
C41 C36 Si1 121.2(3)
C38 C37 C36 122.6(4)
C38 C37 H37 118.7
C36 C37 H37 118.7
C39 C38 C37 120.5(4)
C39 C38 H38 119.7
C37 C38 H38 119.7
C40 C39 C38 119.0(4)
C40 C39 H39 120.5
C38 C39 H39 120.5
C39 C40 C41 120.1(4)
C39 C40 H40 120.0
C41 C40 H40 120.0
C36 C41 C40 122.8(4)
C36 C41 H41 118.6
C40 C41 H41 118.6
C1 N1 C2 111.5(2)
C1 N1 C4 123.1(2)
C2 N1 C4 125.2(2)
C1 N2 C3 111.0(2)
C1 N2 C16 123.3(2)
C3 N2 C16 125.6(2)
C28 O1 Cu1 120.89(18)
C30 Si1 C35 108.9(2)
C30 Si1 C34 108.1(2)
C35 Si1 C34 112.0(3)
C30 Si1 C36 113.21(15)
C35 Si1 C36 107.8(2)
C34 Si1 C36 106.9(2)
O1 Cu1 C1 179.40(11)
C43 C42 H42A 109.5
C43 C42 H42B 109.5
H42A C42 H42B 109.5
C43 C42 H42C 109.5
H42A C42 H42C 109.5
H42B C42 H42C 109.5
C44 C43 C42 109.2(5)
C44 C43 H43A 109.8
C42 C43 H43A 109.8
C44 C43 H43B 109.8
C42 C43 H43B 109.8
H43A C43 H43B 108.3
C43 C44 C45 108.5(5)
C43 C44 H44A 110.0
C45 C44 H44A 110.0
C43 C44 H44B 110.0
C45 C44 H44B 110.0
H44A C44 H44B 108.4
C46 C45 C44 108.2(5)
C46 C45 H45A 110.0
C44 C45 H45A 110.0
C46 C45 H45B 110.0
C44 C45 H45B 110.0
H45A C45 H45B 108.4
C45 C46 H46A 109.5
C45 C46 H46B 109.5
H46A C46 H46B 109.5
C45 C46 H46C 109.5
H46A C46 H46C 109.5
H46B C46 H46C 109.5

loop_
_geom_bond_atom_site_label_1
_geom_bond_atom_site_label_2
_geom_bond_distance
C1 N2 1.353(3)
C1 N1 1.357(4)
C1 Cu1 1.865(3)
C2 C3 1.343(4)
C2 N1 1.391(3)
C2 H2 0.9500
C3 N2 1.384(3)
C3 H3 0.9500
C4 C5 1.392(4)
C4 C9 1.398(4)
C4 N1 1.447(3)
C5 C6 1.398(4)
C5 C10 1.520(4)
C6 C7 1.372(5)
C6 H6 0.9500
C7 C8 1.369(5)
C7 H7 0.9500
C8 C9 1.396(5)
C8 H8 0.9500
C9 C13 1.513(5)
C10 C12 1.522(4)
C10 C11 1.542(4)
C10 H10 1.0000
C11 H11A 0.9800
C11 H11B 0.9800
C11 H11C 0.9800
C12 H12A 0.9800
C12 H12B 0.9800
C12 H12C 0.9800
C13 C14 1.533(6)
C13 C15 1.546(6)
C13 H13 1.0000
C14 H14A 0.9800
C14 H14B 0.9800
C14 H14C 0.9800
C15 H15A 0.9800
C15 H15B 0.9800
C15 H15C 0.9800
C16 C21 1.392(4)
C16 C17 1.401(4)
C16 N2 1.450(4)
C17 C18 1.409(5)
C17 C22 1.518(5)
C18 C19 1.373(6)
C18 H18 0.9500
C19 C20 1.375(5)
C19 H19 0.9500
C20 C21 1.391(4)
C20 H20 0.9500
C21 C25 1.516(4)
C22 C23 1.526(6)
C22 C24 1.530(4)
C22 H22 1.0000
C23 H23A 0.9800
C23 H23B 0.9800
C23 H23C 0.9800
C24 H24A 0.9800
C24 H24B 0.9800
C24 H24C 0.9800
C25 C27 1.526(5)
C25 C26 1.539(5)
C25 H25 1.0000
C26 H26A 0.9800
C26 H26B 0.9800
C26 H26C 0.9800
C27 H27A 0.9800
C27 H27B 0.9800
C27 H27C 0.9800
C28 C29 1.324(4)
C28 O1 1.345(4)
C28 C33 1.508(4)
C29 C30 1.512(4)
C29 H29 0.9500
C30 C31 1.540(5)
C30 Si1 1.877(4)
C30 H30 1.0000
C31 C32 1.491(6)
C31 H31A 0.9900
C31 H31B 0.9900
C32 C33 1.515(5)
C32 H32A 0.9900
C32 H32B 0.9900
C33 H33A 0.9900
C33 H33B 0.9900
C34 Si1 1.886(5)
C34 H34A 0.9800
C34 H34B 0.9800
C34 H34C 0.9800
C35 Si1 1.878(4)
C35 H35A 0.9800
C35 H35B 0.9800
C35 H35C 0.9800
C36 C37 1.378(5)
C36 C41 1.379(6)
C36 Si1 1.886(4)
C37 C38 1.377(6)
C37 H37 0.9500
C38 C39 1.359(6)
C38 H38 0.9500
C39 C40 1.348(6)
C39 H39 0.9500
C40 C41 1.388(6)
C40 H40 0.9500
C41 H41 0.9500
O1 Cu1 1.8229(19)
C42 C43 1.543(5)
C42 H42A 0.9800
C42 H42B 0.9800
C42 H42C 0.9800
C43 C44 1.535(5)
C43 H43A 0.9900
C43 H43B 0.9900
C44 C45 1.547(5)
C44 H44A 0.9900
C44 H44B 0.9900
C45 C46 1.537(5)
C45 H45A 0.9900
C45 H45B 0.9900
C46 H46A 0.9800
C46 H46B 0.9800
C46 H46C 0.9800

loop_
_geom_torsion_atom_site_label_1
_geom_torsion_atom_site_label_2
_geom_torsion_atom_site_label_3
_geom_torsion_atom_site_label_4
_geom_torsion
N1 C2 C3 N2 -0.1(3)
C9 C4 C5 C6 0.9(4)
N1 C4 C5 C6 179.0(3)
C9 C4 C5 C10 -177.2(3)
N1 C4 C5 C10 0.9(4)
C4 C5 C6 C7 -0.9(5)
C10 C5 C6 C7 177.2(3)
C5 C6 C7 C8 0.6(5)
C6 C7 C8 C9 -0.2(6)
C7 C8 C9 C4 0.2(5)
C7 C8 C9 C13 -177.3(4)
C5 C4 C9 C8 -0.6(5)
N1 C4 C9 C8 -178.6(3)
C5 C4 C9 C13 176.8(3)
N1 C4 C9 C13 -1.2(5)
C4 C5 C10 C12 -132.3(3)
C6 C5 C10 C12 49.6(4)
C4 C5 C10 C11 104.3(3)
C6 C5 C10 C11 -73.8(4)
C8 C9 C13 C14 76.5(5)
C4 C9 C13 C14 -100.8(4)
C8 C9 C13 C15 -47.1(5)
C4 C9 C13 C15 135.6(3)
C21 C16 C17 C18 -2.3(4)
N2 C16 C17 C18 176.4(2)
C21 C16 C17 C22 176.9(3)
N2 C16 C17 C22 -4.4(4)
C16 C17 C18 C19 1.6(5)
C22 C17 C18 C19 -177.6(3)
C17 C18 C19 C20 0.7(5)
C18 C19 C20 C21 -2.5(5)
C19 C20 C21 C16 1.8(5)
C19 C20 C21 C25 -177.8(3)
C17 C16 C21 C20 0.6(4)
N2 C16 C21 C20 -178.1(3)
C17 C16 C21 C25 -179.8(3)
N2 C16 C21 C25 1.6(4)
C16 C17 C22 C23 113.1(4)
C18 C17 C22 C23 -67.7(4)
C16 C17 C22 C24 -124.1(3)
C18 C17 C22 C24 55.1(4)
C20 C21 C25 C27 -61.7(4)
C16 C21 C25 C27 118.7(3)
C20 C21 C25 C26 61.9(4)
C16 C21 C25 C26 -117.7(3)
O1 C28 C29 C30 179.0(3)
C33 C28 C29 C30 -4.6(5)
C28 C29 C30 C31 -10.1(5)
C28 C29 C30 Si1 -132.5(3)
C29 C30 C31 C32 42.1(4)
Si1 C30 C31 C32 166.4(3)
C30 C31 C32 C33 -60.4(5)
C29 C28 C33 C32 -12.9(5)
O1 C28 C33 C32 163.8(3)
C31 C32 C33 C28 45.0(5)
C41 C36 C37 C38 2.3(6)
Si1 C36 C37 C38 -175.4(4)
C36 C37 C38 C39 -0.5(7)
C37 C38 C39 C40 -1.8(7)
C38 C39 C40 C41 2.1(7)
C37 C36 C41 C40 -2.0(7)
Si1 C36 C41 C40 175.8(4)
C39 C40 C41 C36 -0.1(8)
N2 C1 N1 C2 0.6(3)
Cu1 C1 N1 C2 -177.65(19)
N2 C1 N1 C4 177.0(2)
Cu1 C1 N1 C4 -1.2(4)
C3 C2 N1 C1 -0.3(3)
C3 C2 N1 C4 -176.6(2)
C5 C4 N1 C1 -88.0(3)
C9 C4 N1 C1 90.1(3)
C5 C4 N1 C2 87.9(3)
C9 C4 N1 C2 -94.0(3)
N1 C1 N2 C3 -0.6(3)
Cu1 C1 N2 C3 177.5(2)
N1 C1 N2 C16 -177.2(2)
Cu1 C1 N2 C16 0.9(4)
C2 C3 N2 C1 0.5(3)
C2 C3 N2 C16 177.0(2)
C21 C16 N2 C1 78.6(3)
C17 C16 N2 C1 -100.1(3)
C21 C16 N2 C3 -97.5(3)
C17 C16 N2 C3 83.8(3)
C29 C28 O1 Cu1 -144.1(3)
C33 C28 O1 Cu1 39.3(4)
C29 C30 Si1 C35 -175.2(3)
C31 C30 Si1 C35 61.0(3)
C29 C30 Si1 C34 63.0(3)
C31 C30 Si1 C34 -60.8(3)
C29 C30 Si1 C36 -55.3(3)
C31 C30 Si1 C36 -179.1(2)
C37 C36 Si1 C30 -104.6(3)
C41 C36 Si1 C30 77.8(4)
C37 C36 Si1 C35 16.0(4)
C41 C36 Si1 C35 -161.6(4)
C37 C36 Si1 C34 136.5(4)
C41 C36 Si1 C34 -41.0(4)
C28 O1 Cu1 C1 -35(13)
N2 C1 Cu1 O1 -163(41)
N1 C1 Cu1 O1 15(13)
C42 C43 C44 C45 171.0(13)
C43 C44 C45 C46 -154.7(13)
